data_7228954
loop_
_publ_author_name
'Maly, Kenneth E.'
'Buck, William'
'Dawe, Louise N.'

_publ_section_title
;
 Open network structures from 2D hydrogen bonded networks: diaminotriazyl
 tetraoxapentacenes
;
_journal_name_full CrystEngComm
_journal_paper_doi 10.1039/C7CE01247K
_journal_year 2017
_chemical_formula_moiety 'C24 H16 N10 O4, 2(C2 H5.11 O), 2(C H4 O)'
_chemical_formula_sum 'C30 H34.28 N10 O8'
_chemical_formula_weight 662.95
_chemical_name_systematic
;
 ?
;
_space_group_crystal_system monoclinic
_space_group_IT_number 15
_space_group_name_Hall '-C 2yc'
_space_group_name_H-M_alt 'C 1 2/c 1'
_symmetry_space_group_name_Hall '-C 2yc'
_symmetry_space_group_name_H-M 'C 1 2/c 1'
_atom_sites_solution_hydrogens mixed
_atom_sites_solution_primary direct
_audit_creation_date 2016-04-27
_audit_creation_method
;
Olex2 1.2
(compiled 2016.02.19 svn.r3266 for OlexSys, GUI svn.r5155)
;
_audit_update_record
;
2017-07-05 deposited with the CCDC.
2017-08-08 downloaded from the CCDC.
;
_cell_angle_alpha 90
_cell_angle_beta 112.545(4)
_cell_angle_gamma 90
_cell_formula_units_Z 4
_cell_length_a 23.096(4)
_cell_length_b 17.557(3)
_cell_length_c 9.0150(17)
_cell_measurement_reflns_used 9979
_cell_measurement_temperature 123(2)
_cell_measurement_theta_max 66.64
_cell_measurement_theta_min 3.26
_cell_volume 3376.2(10)
_computing_cell_refinement 'SAINT v8.34A (Bruker, 2013)'
_computing_data_reduction 'SAINT v8.34A (Bruker, 2013)'
_computing_molecular_graphics 'Olex2 (Dolomanov et al., 2009)'
_computing_publication_material 'Olex2 (Dolomanov et al., 2009)'
_computing_structure_refinement 'ShelXL (Sheldrick, 2015)'
_computing_structure_solution 'ShelXT (Sheldrick, 2015)'
_diffrn_ambient_temperature 123(2)
_diffrn_measured_fraction_theta_full 0.994
_diffrn_measured_fraction_theta_max 0.981
_diffrn_measurement_device_type 'Bruker APEX-II CCD'
_diffrn_measurement_method '\f and \w scans'
_diffrn_radiation_type CuK\a
_diffrn_radiation_wavelength 1.54184
_diffrn_reflns_av_R_equivalents 0.0324
_diffrn_reflns_av_unetI/netI 0.0146
_diffrn_reflns_Laue_measured_fraction_full 0.994
_diffrn_reflns_Laue_measured_fraction_max 0.981
_diffrn_reflns_limit_h_max 27
_diffrn_reflns_limit_h_min -27
_diffrn_reflns_limit_k_max 20
_diffrn_reflns_limit_k_min -20
_diffrn_reflns_limit_l_max 10
_diffrn_reflns_limit_l_min -8
_diffrn_reflns_number 30930
_diffrn_reflns_point_group_measured_fraction_full 0.994
_diffrn_reflns_point_group_measured_fraction_max 0.981
_diffrn_reflns_theta_full 26.000
_diffrn_reflns_theta_max 66.713
_diffrn_reflns_theta_min 3.260
_diffrn_standards_number 0
_exptl_absorpt_coefficient_mu 0.815
_exptl_absorpt_correction_T_max 0.7528
_exptl_absorpt_correction_T_min 0.6428
_exptl_absorpt_correction_type multi-scan
_exptl_absorpt_process_details
;
SADABS-2014/5 (Bruker,2014/5) was used for absorption correction.
wR2(int) was 0.0645 before and 0.0486 after correction.
The Ratio of minimum to maximum transmission is 0.8539.
The \l/2 correction factor is 0.00150.
;
_exptl_crystal_colour colourless
_exptl_crystal_colour_primary colourless
_exptl_crystal_density_diffrn 1.304
_exptl_crystal_description prism
_exptl_crystal_F_000 1393
_exptl_crystal_size_max 0.48
_exptl_crystal_size_mid 0.269
_exptl_crystal_size_min 0.191
_refine_diff_density_max 0.877
_refine_diff_density_min -0.400
_refine_diff_density_rms 0.088
_refine_ls_extinction_method none
_refine_ls_goodness_of_fit_ref 1.084
_refine_ls_hydrogen_treatment mixed
_refine_ls_matrix_type full
_refine_ls_number_parameters 271
_refine_ls_number_reflns 2938
_refine_ls_number_restraints 32
_refine_ls_restrained_S_all 1.114
_refine_ls_R_factor_all 0.0761
_refine_ls_R_factor_gt 0.0722
_refine_ls_shift/su_max 0.000
_refine_ls_shift/su_mean 0.000
_refine_ls_structure_factor_coef Fsqd
_refine_ls_weighting_details 'w=1/[\s^2^(Fo^2^)+(0.1327P)^2^+7.0151P] where P=(Fo^2^+2Fc^2^)/3'
_refine_ls_weighting_scheme calc
_refine_ls_wR_factor_gt 0.2167
_refine_ls_wR_factor_ref 0.2211
_reflns_Friedel_coverage 0.000
_reflns_number_gt 2645
_reflns_number_total 2938
_reflns_threshold_expression 'I > 2\s(I)'
_cod_data_source_file c7ce01247k2.cif
_cod_data_source_block n16053_0m
_cod_original_cell_volume 3376.3(10)
_cod_database_code 7228954
_shelxl_version_number 2013-4
_shelx_space_group_comment
;
The symmetry employed for this shelxl refinement is uniquely defined
by the following loop, which should always be used as a source of
symmetry information in preference to the above space-group names.
They are only intended as comments.
;
_shelx_estimated_absorpt_t_max 0.860
_shelx_estimated_absorpt_t_min 0.696
_olex2_refinement_description
;
1. Fixed Uiso
 At 1.2 times of:
  All C(H) groups, All C(H,H) groups
 At 1.5 times of:
  All C(H,H,H) groups, All O(H) groups
2. Restrained distances
 C14-C13 = C14A-C13
 1.54 with sigma of 0.02
 O3-H3
 0.84 with sigma of 0.02
 O4-C16
 1.42 with sigma of 0.01
 N4-H4B \\sim N4-H4A \\sim N5-H5B \\sim N5-H5A
 with sigma of 0.02
 C14-C13 \\sim C14A-C13
 with sigma of 0.02
3. Rigid body (RIGU) restrains
 O3, C13, C14, C14A
 with sigma for 1-2 distances of 0.004 and sigma for 1-3 distances of 0.004
 O5, C15
 with sigma for 1-2 distances of 0.004 and sigma for 1-3 distances of 0.004
 O4, C16
 with sigma for 1-2 distances of 0.004 and sigma for 1-3 distances of 0.004
4. Others
 Sof(H13A)=Sof(H13B)=Sof(C14)=Sof(H14A)=Sof(H14B)=Sof(H14C)=1-FVAR(1)
 Sof(C14A)=Sof(H14D)=Sof(H14E)=Sof(H14F)=FVAR(1)
 Fixed Sof: O4(0.5) H4C(0.5) O5(0.5) H5C(0.5) C15(0.5) H15A(0.5) H15B(0.5)
 H15C(0.5) C16(0.5) H16A(0.5) H16B(0.5) H16C(0.5)
5.a Secondary CH2 refined with riding coordinates:
 C13(H13A,H13B)
5.b Aromatic/amide H refined with riding coordinates:
 C4(H4), C5(H5), C6(H6), C7(H7)
5.c Idealised Me refined as rotating group:
 C14(H14A,H14B,H14C), C14A(H14D,H14E,H14F), C15(H15A,H15B,H15C), C16(H16A,H16B,
 H16C)
5.d Idealised tetrahedral OH refined as rotating group:
 O4(H4C), O5(H5C)
;
_olex2_submission_special_instructions 'No special instructions were received'

loop_
_space_group_symop_operation_xyz
'x, y, z'
'-x, y, -z+1/2'
'x+1/2, y+1/2, z'
'-x+1/2, y+1/2, -z+1/2'
'-x, -y, -z'
'x, -y, z-1/2'
'-x+1/2, -y+1/2, -z'
'x+1/2, -y+1/2, z-1/2'

loop_
_atom_site_label
_atom_site_type_symbol
_atom_site_fract_x
_atom_site_fract_y
_atom_site_fract_z
_atom_site_U_iso_or_equiv
_atom_site_adp_type
_atom_site_occupancy
_atom_site_site_symmetry_order
_atom_site_calc_flag
_atom_site_refinement_flags_posn
_atom_site_refinement_flags_adp
_atom_site_refinement_flags_occupancy
_atom_site_disorder_assembly
_atom_site_disorder_group
O1 O 0.32370(10) 0.36070(11) 0.4437(3) 0.0477(6) Uani 1 1 d . . . . .
O2 O 0.26277(10) 0.10288(11) 0.4089(3) 0.0459(6) Uani 1 1 d . . . . .
O3 O 0.40713(10) 0.15302(13) 0.7582(2) 0.0453(6) Uani 1 1 d D U . . .
O4 O 0.4665(6) 0.4312(7) 0.8009(15) 0.168(5) Uani 0.5 1 d D U P A -1
H4C H 0.4953 0.4334 0.8926 0.252 Uiso 0.5 1 calc GR . P A -1
O5 O 0.5043(5) 0.4538(5) 1.1178(12) 0.118(3) Uani 0.5 1 d . U P B -1
H5C H 0.4888 0.4813 1.1693 0.178 Uiso 0.5 1 calc GR . P B -1
N1 N 0.39176(9) 0.19274(12) 0.4351(2) 0.0251(5) Uani 1 1 d . . . . .
N2 N 0.41176(9) 0.18803(12) 0.1936(2) 0.0255(5) Uani 1 1 d . . . . .
N3 N 0.31104(9) 0.22582(12) 0.1855(2) 0.0240(5) Uani 1 1 d . . . . .
N4 N 0.48901(10) 0.16247(15) 0.4386(3) 0.0343(6) Uani 1 1 d D . . . .
N5 N 0.33080(10) 0.21827(14) -0.0446(2) 0.0299(5) Uani 1 1 d D . . . .
C1 C 0.29115(10) 0.23246(14) 0.4258(3) 0.0237(5) Uani 1 1 d . . . . .
C2 C 0.28593(12) 0.30680(15) 0.4719(3) 0.0288(6) Uani 1 1 d . . . . .
C3 C 0.31358(15) 0.43544(17) 0.4798(4) 0.0416(7) Uani 1 1 d . . . . .
C4 C 0.34744(15) 0.49221(18) 0.4442(4) 0.0441(7) Uani 1 1 d . . . . .
H4 H 0.3777 0.4800 0.4003 0.053 Uiso 1 1 calc R . . . .
C5 C 0.33684(15) 0.56734(18) 0.4733(4) 0.0460(8) Uani 1 1 d . . . . .
H5 H 0.3602 0.6067 0.4498 0.055 Uiso 1 1 calc R . . . .
C6 C 0.29274(15) 0.58565(18) 0.5359(4) 0.0453(8) Uani 1 1 d . . . . .
H6 H 0.2854 0.6374 0.5537 0.054 Uiso 1 1 calc R . . . .
C7 C 0.24097(15) -0.02807(17) 0.4269(4) 0.0434(7) Uani 1 1 d . . . . .
H7 H 0.2715 -0.0403 0.3839 0.052 Uiso 1 1 calc R . . . .
C8 C 0.22962(14) 0.04645(17) 0.4530(4) 0.0406(7) Uani 1 1 d . . . . .
C9 C 0.25542(12) 0.17594(14) 0.4545(3) 0.0274(6) Uani 1 1 d . . . . .
C10 C 0.33448(11) 0.21528(14) 0.3428(3) 0.0231(5) Uani 1 1 d . . . . .
C11 C 0.42996(11) 0.18163(14) 0.3536(3) 0.0253(5) Uani 1 1 d . . . . .
C12 C 0.35224(11) 0.21010(14) 0.1145(3) 0.0235(5) Uani 1 1 d . . . . .
C13 C 0.3854(3) 0.0771(2) 0.7505(6) 0.0840(14) Uani 1 1 d D U . . .
H13A H 0.3418 0.0731 0.6707 0.101 Uiso 0.556(10) 1 calc R . P C 2
H13B H 0.3861 0.0612 0.8565 0.101 Uiso 0.556(10) 1 calc R . P C 2
C14 C 0.4270(6) 0.0283(5) 0.7036(14) 0.109(4) Uani 0.556(10) 1 d D U P C 2
H14A H 0.4226 -0.0246 0.7322 0.164 Uiso 0.556(10) 1 calc GR . P C 2
H14B H 0.4705 0.0448 0.7598 0.164 Uiso 0.556(10) 1 calc GR . P C 2
H14C H 0.4156 0.0321 0.5873 0.164 Uiso 0.556(10) 1 calc GR . P C 2
C14A C 0.4009(5) 0.0245(6) 0.8699(13) 0.075(3) Uani 0.444(10) 1 d D U P C 1
H14D H 0.4424 0.0035 0.8881 0.112 Uiso 0.444(10) 1 calc GR . P C 1
H14E H 0.3698 -0.0165 0.8391 0.112 Uiso 0.444(10) 1 calc GR . P C 1
H14F H 0.4018 0.0487 0.9687 0.112 Uiso 0.444(10) 1 calc GR . P C 1
C15 C 0.5107(4) 0.3755(4) 1.1794(9) 0.0617(19) Uani 0.5 1 d . U P B -1
H15A H 0.4899 0.3710 1.2554 0.093 Uiso 0.5 1 calc GR . P B -1
H15B H 0.5552 0.3629 1.2339 0.093 Uiso 0.5 1 calc GR . P B -1
H15C H 0.4912 0.3401 1.0898 0.093 Uiso 0.5 1 calc GR . P B -1
C16 C 0.4665(5) 0.3565(7) 0.7318(16) 0.121(4) Uani 0.5 1 d D U P A -1
H16A H 0.5095 0.3423 0.7478 0.181 Uiso 0.5 1 calc GR . P A -1
H16B H 0.4407 0.3578 0.6165 0.181 Uiso 0.5 1 calc GR . P A -1
H16C H 0.4493 0.3190 0.7842 0.181 Uiso 0.5 1 calc GR . P A -1
H3 H 0.405(3) 0.168(3) 0.664(4) 0.101(18) Uiso 1 1 d D . . . .
H4A H 0.5172(13) 0.1664(18) 0.399(4) 0.040(8) Uiso 1 1 d D . . . .
H4B H 0.5022(15) 0.1597(19) 0.541(3) 0.045(9) Uiso 1 1 d D . . . .
H5A H 0.2931(11) 0.2324(19) -0.092(4) 0.046(9) Uiso 1 1 d D . . . .
H5B H 0.3545(13) 0.2069(18) -0.093(4) 0.038(8) Uiso 1 1 d D . . . .

loop_
_atom_site_aniso_label
_atom_site_aniso_U_11
_atom_site_aniso_U_22
_atom_site_aniso_U_33
_atom_site_aniso_U_23
_atom_site_aniso_U_13
_atom_site_aniso_U_12
O1 0.0590(14) 0.0324(11) 0.0793(16) -0.0094(10) 0.0573(13) -0.0079(9)
O2 0.0597(14) 0.0318(11) 0.0729(15) -0.0094(9) 0.0551(12) -0.0039(9)
O3 0.0456(12) 0.0584(13) 0.0311(11) 0.0041(9) 0.0137(9) -0.0034(10)
O4 0.154(10) 0.205(11) 0.133(9) -0.057(8) 0.041(7) 0.001(8)
O5 0.130(7) 0.107(5) 0.124(7) 0.017(5) 0.056(6) 0.025(5)
N1 0.0211(10) 0.0385(12) 0.0192(10) 0.0013(8) 0.0116(8) 0.0032(8)
N2 0.0203(10) 0.0398(12) 0.0199(10) 0.0024(8) 0.0116(8) 0.0032(8)
N3 0.0217(10) 0.0327(11) 0.0210(10) 0.0025(8) 0.0122(8) 0.0045(8)
N4 0.0196(11) 0.0672(16) 0.0185(10) 0.0044(10) 0.0100(8) 0.0069(10)
N5 0.0223(11) 0.0507(14) 0.0204(10) 0.0050(9) 0.0122(9) 0.0085(9)
C1 0.0198(11) 0.0347(13) 0.0192(11) -0.0001(9) 0.0104(9) 0.0048(9)
C2 0.0282(13) 0.0339(14) 0.0321(13) -0.0012(10) 0.0202(11) -0.0009(10)
C3 0.0462(16) 0.0365(15) 0.0544(18) -0.0067(13) 0.0330(14) -0.0040(12)
C4 0.0442(16) 0.0445(17) 0.0538(18) -0.0043(14) 0.0303(14) -0.0078(13)
C5 0.0488(17) 0.0407(17) 0.0539(18) -0.0014(13) 0.0256(15) -0.0077(13)
C6 0.0502(18) 0.0365(16) 0.0514(18) -0.0047(13) 0.0217(15) -0.0021(13)
C7 0.0468(17) 0.0402(16) 0.0510(17) -0.0083(13) 0.0273(14) -0.0011(13)
C8 0.0470(16) 0.0352(15) 0.0508(17) -0.0059(13) 0.0314(14) -0.0067(12)
C9 0.0294(13) 0.0302(13) 0.0292(13) -0.0025(10) 0.0186(10) 0.0031(10)
C10 0.0224(12) 0.0288(12) 0.0219(11) -0.0003(9) 0.0127(9) 0.0015(9)
C11 0.0213(12) 0.0364(13) 0.0217(12) 0.0014(10) 0.0121(9) 0.0026(9)
C12 0.0217(11) 0.0305(12) 0.0218(11) 0.0028(9) 0.0122(9) 0.0027(9)
C13 0.126(4) 0.059(2) 0.089(3) 0.000(2) 0.066(3) -0.015(2)
C14 0.187(10) 0.059(5) 0.104(8) 0.002(4) 0.081(8) 0.005(5)
C14A 0.078(6) 0.067(5) 0.097(7) 0.013(5) 0.055(5) -0.002(4)
C15 0.064(4) 0.059(4) 0.056(4) -0.007(3) 0.016(3) 0.016(3)
C16 0.091(7) 0.170(11) 0.078(7) -0.050(7) 0.007(6) -0.039(7)

loop_
_atom_type_symbol
_atom_type_description
_atom_type_scat_dispersion_real
_atom_type_scat_dispersion_imag
_atom_type_scat_source
C C 0.0181 0.0091 'International Tables Vol C Tables 4.2.6.8 and 6.1.1.4'
H H 0.0000 0.0000 'International Tables Vol C Tables 4.2.6.8 and 6.1.1.4'
N N 0.0311 0.0180 'International Tables Vol C Tables 4.2.6.8 and 6.1.1.4'
O O 0.0492 0.0322 'International Tables Vol C Tables 4.2.6.8 and 6.1.1.4'

loop_
_geom_angle_atom_site_label_1
_geom_angle_atom_site_label_2
_geom_angle_atom_site_label_3
_geom_angle
_geom_angle_site_symmetry_1
_geom_angle_site_symmetry_3
C2 O1 C3 115.5(2) . .
C9 O2 C8 115.5(2) . .
C13 O3 H3 110(4) . .
C16 O4 H4C 109.5 . .
C15 O5 H5C 109.5 . .
C10 N1 C11 113.7(2) . .
C12 N2 C11 115.46(19) . .
C10 N3 C12 113.74(19) . .
C11 N4 H4A 121(2) . .
C11 N4 H4B 120(2) . .
H4A N4 H4B 116(3) . .
C12 N5 H5A 117(2) . .
C12 N5 H5B 119(2) . .
H5A N5 H5B 123(3) . .
C2 C1 C10 119.5(2) . .
C9 C1 C2 119.6(2) . .
C9 C1 C10 120.9(2) . .
O1 C2 C1 117.2(2) . .
O1 C2 C9 122.6(2) . 7_556
C9 C2 C1 120.1(2) 7_556 .
C4 C3 O1 117.8(3) . .
C4 C3 C8 120.2(3) . 7_556
C8 C3 O1 122.0(3) 7_556 .
C3 C4 H4 120.4 . .
C3 C4 C5 119.2(3) . .
C5 C4 H4 120.4 . .
C4 C5 H5 119.6 . .
C6 C5 C4 120.8(3) . .
C6 C5 H5 119.6 . .
C5 C6 H6 120.1 . .
C5 C6 C7 119.9(3) . 7_556
C7 C6 H6 120.1 7_556 .
C6 C7 H7 120.3 7_556 .
C8 C7 C6 119.3(3) . 7_556
C8 C7 H7 120.3 . .
C3 C8 O2 121.7(3) 7_556 .
C7 C8 O2 117.7(3) . .
C7 C8 C3 120.6(3) . 7_556
O2 C9 C2 122.1(2) . 7_556
C1 C9 O2 117.6(2) . .
C1 C9 C2 120.3(2) . 7_556
N1 C10 C1 116.5(2) . .
N3 C10 N1 127.9(2) . .
N3 C10 C1 115.6(2) . .
N2 C11 N1 124.5(2) . .
N4 C11 N1 117.4(2) . .
N4 C11 N2 118.1(2) . .
N2 C12 N3 124.5(2) . .
N5 C12 N2 119.0(2) . .
N5 C12 N3 116.4(2) . .
O3 C13 H13A 110.1 . .
O3 C13 H13B 110.1 . .
O3 C13 C14 107.8(5) . .
H13A C13 H13B 108.5 . .
C14 C13 H13A 110.1 . .
C14 C13 H13B 110.1 . .
C14A C13 O3 128.3(7) . .
C13 C14 H14A 109.5 . .
C13 C14 H14B 109.5 . .
C13 C14 H14C 109.5 . .
H14A C14 H14B 109.5 . .
H14A C14 H14C 109.5 . .
H14B C14 H14C 109.5 . .
C13 C14A H14D 109.5 . .
C13 C14A H14E 109.5 . .
C13 C14A H14F 109.5 . .
H14D C14A H14E 109.5 . .
H14D C14A H14F 109.5 . .
H14E C14A H14F 109.5 . .
O5 C15 H15A 109.5 . .
O5 C15 H15B 109.5 . .
O5 C15 H15C 109.5 . .
H15A C15 H15B 109.5 . .
H15A C15 H15C 109.5 . .
H15B C15 H15C 109.5 . .
O4 C16 H16A 109.5 . .
O4 C16 H16B 109.5 . .
O4 C16 H16C 109.5 . .
H16A C16 H16B 109.5 . .
H16A C16 H16C 109.5 . .
H16B C16 H16C 109.5 . .

loop_
_geom_bond_atom_site_label_1
_geom_bond_atom_site_label_2
_geom_bond_distance
_geom_bond_site_symmetry_2
O1 C2 1.375(3) .
O1 C3 1.393(3) .
O2 C8 1.400(3) .
O2 C9 1.377(3) .
O3 C13 1.416(5) .
O3 H3 0.87(2) .
O4 H4C 0.8400 .
O4 C16 1.452(9) .
O5 H5C 0.8400 .
O5 C15 1.468(12) .
N1 C10 1.325(3) .
N1 C11 1.361(3) .
N2 C11 1.344(3) .
N2 C12 1.340(3) .
N3 C10 1.323(3) .
N3 C12 1.363(3) .
N4 C11 1.326(3) .
N4 H4A 0.86(2) .
N4 H4B 0.86(2) .
N5 C12 1.334(3) .
N5 H5A 0.85(2) .
N5 H5B 0.85(2) .
C1 C2 1.389(4) .
C1 C9 1.377(4) .
C1 C10 1.492(3) .
C2 C9 1.389(3) 7_556
C3 C4 1.379(4) .
C3 C8 1.388(4) 7_556
C4 H4 0.9500 .
C4 C5 1.385(4) .
C5 H5 0.9500 .
C5 C6 1.378(4) .
C6 H6 0.9500 .
C6 C7 1.393(4) 7_556
C7 C6 1.393(4) 7_556
C7 H7 0.9500 .
C7 C8 1.372(4) .
C8 C3 1.388(4) 7_556
C9 C2 1.389(3) 7_556
C13 H13A 0.9900 .
C13 H13B 0.9900 .
C13 C14 1.465(10) .
C13 C14A 1.358(9) .
C14 H14A 0.9800 .
C14 H14B 0.9800 .
C14 H14C 0.9800 .
C14A H14D 0.9800 .
C14A H14E 0.9800 .
C14A H14F 0.9800 .
C15 H15A 0.9800 .
C15 H15B 0.9800 .
C15 H15C 0.9800 .
C16 H16A 0.9800 .
C16 H16B 0.9800 .
C16 H16C 0.9800 .

loop_
_geom_torsion_atom_site_label_1
_geom_torsion_atom_site_label_2
_geom_torsion_atom_site_label_3
_geom_torsion_atom_site_label_4
_geom_torsion
_geom_torsion_site_symmetry_1
_geom_torsion_site_symmetry_4
O1 C3 C4 C5 177.7(3) . .
C2 O1 C3 C4 -176.0(3) . .
C2 O1 C3 C8 3.0(5) . 7_556
C2 C1 C9 O2 -179.1(2) . .
C2 C1 C9 C2 0.5(4) . 7_556
C2 C1 C10 N1 94.0(3) . .
C2 C1 C10 N3 -84.9(3) . .
C3 O1 C2 C1 175.1(2) . .
C3 O1 C2 C9 -5.9(4) . 7_556
C3 C4 C5 C6 -0.5(5) . .
C4 C5 C6 C7 1.1(5) . 7_556
C6 C7 C8 O2 -177.8(3) 7_556 .
C6 C7 C8 C3 1.9(5) 7_556 7_556
C8 O2 C9 C1 174.6(2) . .
C8 O2 C9 C2 -4.9(4) . 7_556
C8 C3 C4 C5 -1.3(5) 7_556 .
C9 O2 C8 C3 7.7(4) . 7_556
C9 O2 C8 C7 -172.6(3) . .
C9 C1 C2 O1 178.6(2) . .
C9 C1 C2 C9 -0.5(4) . 7_556
C9 C1 C10 N1 -87.3(3) . .
C9 C1 C10 N3 93.8(3) . .
C10 N1 C11 N2 -3.8(4) . .
C10 N1 C11 N4 176.9(2) . .
C10 N3 C12 N2 -1.8(4) . .
C10 N3 C12 N5 178.7(2) . .
C10 C1 C2 O1 -2.7(4) . .
C10 C1 C2 C9 178.3(2) . 7_556
C10 C1 C9 O2 2.2(4) . .
C10 C1 C9 C2 -178.3(2) . 7_556
C11 N1 C10 N3 1.8(4) . .
C11 N1 C10 C1 -176.9(2) . .
C11 N2 C12 N3 0.1(4) . .
C11 N2 C12 N5 179.5(2) . .
C12 N2 C11 N1 2.9(4) . .
C12 N2 C11 N4 -177.8(2) . .
C12 N3 C10 N1 0.8(4) . .
C12 N3 C10 C1 179.5(2) . .
